data_2221104
loop_
_publ_author_name
'Liu, Ge'

_publ_section_title
;
 2,4-Diethylthioxanthen-9-one
;
_journal_coeditor_code HK2627
_journal_issue 3
_journal_name_full 'Acta Crystallographica Section E'
_journal_page_first o613
_journal_paper_doi 10.1107/S1600536809006308
_journal_volume 65
_journal_year 2009
_chemical_formula_iupac 'C17 H16 O S'
_chemical_formula_moiety 'C17 H16 O S'
_chemical_formula_sum 'C17 H16 O S'
_chemical_formula_weight 268.37
_chemical_name_systematic
;
2,4-Diethylthioxanthen-9-one
;
_space_group_IT_number 2
_symmetry_cell_setting triclinic
_symmetry_space_group_name_Hall '-P 1'
_symmetry_space_group_name_H-M 'P -1'
_atom_sites_solution_hydrogens geom
_atom_sites_solution_primary direct
_atom_sites_solution_secondary difmap
_audit_creation_method SHELXL-97
_cell_angle_alpha 77.19(3)
_cell_angle_beta 87.72(3)
_cell_angle_gamma 79.35(3)
_cell_formula_units_Z 4
_cell_length_a 9.5403(19)
_cell_length_b 11.083(2)
_cell_length_c 13.807(3)
_cell_measurement_reflns_used 10591
_cell_measurement_temperature 294(2)
_cell_measurement_theta_max 27.66
_cell_measurement_theta_min 3.02
_cell_volume 1399.0(5)
_computing_cell_refinement 'RAPID-AUTO (Rigaku, 1998)'
_computing_data_collection 'RAPID-AUTO (Rigaku, 1998)'
_computing_data_reduction 'CrystalStructure (Rigaku/MSC, 2002)'
_computing_molecular_graphics 'SHELXTL (Sheldrick, 2008) and ORTEP-3 for Windows (Farrugia, 1997)'
_computing_publication_material 'SHELXTL (Sheldrick, 2008) and PLATON (Spek, 2009)'
_computing_structure_refinement 'SHELXL97 (Sheldrick, 2008)'
_computing_structure_solution 'SHELXS97 (Sheldrick, 2008)'
_diffrn_ambient_temperature 294(2)
_diffrn_measured_fraction_theta_full 0.996
_diffrn_measured_fraction_theta_max 0.996
_diffrn_measurement_device_type 'Rigaku R-AXIS RAPID-S'
_diffrn_measurement_method \w
_diffrn_radiation_monochromator graphite
_diffrn_radiation_source 'fine-focus sealed tube'
_diffrn_radiation_type MoK\a
_diffrn_radiation_wavelength 0.71073
_diffrn_reflns_av_R_equivalents 0.0411
_diffrn_reflns_av_sigmaI/netI 0.0535
_diffrn_reflns_limit_h_max 11
_diffrn_reflns_limit_h_min -11
_diffrn_reflns_limit_k_max 13
_diffrn_reflns_limit_k_min -13
_diffrn_reflns_limit_l_max 16
_diffrn_reflns_limit_l_min -16
_diffrn_reflns_number 12071
_diffrn_reflns_theta_full 25.01
_diffrn_reflns_theta_max 25.01
_diffrn_reflns_theta_min 3.03
_diffrn_standards_decay_% 0
_diffrn_standards_interval_count 0
_diffrn_standards_interval_time 0
_diffrn_standards_number 0
_exptl_absorpt_coefficient_mu 0.220
_exptl_absorpt_correction_type none
_exptl_crystal_colour yellow
_exptl_crystal_density_diffrn 1.274
_exptl_crystal_density_method 'not measured'
_exptl_crystal_description block
_exptl_crystal_F_000 568
_exptl_crystal_size_max 0.15
_exptl_crystal_size_mid 0.12
_exptl_crystal_size_min 0.10
_refine_diff_density_max 0.299
_refine_diff_density_min -0.273
_refine_ls_extinction_method none
_refine_ls_goodness_of_fit_ref 1.074
_refine_ls_hydrogen_treatment constr
_refine_ls_matrix_type full
_refine_ls_number_parameters 344
_refine_ls_number_reflns 4920
_refine_ls_number_restraints 0
_refine_ls_restrained_S_all 1.074
_refine_ls_R_factor_all 0.1046
_refine_ls_R_factor_gt 0.0641
_refine_ls_shift/su_max 0.000
_refine_ls_shift/su_mean 0.000
_refine_ls_structure_factor_coef Fsqd
_refine_ls_weighting_details 'calc w=1/[\s^2^(Fo^2^)+(0.0457P)^2^+0.6633P] where P=(Fo^2^+2Fc^2^)/3'
_refine_ls_weighting_scheme calc
_refine_ls_wR_factor_gt 0.1235
_refine_ls_wR_factor_ref 0.1379
_reflns_number_gt 3346
_reflns_number_total 4920
_reflns_threshold_expression I>2\s(I)
_cod_data_source_file hk2627.cif
_cod_data_source_block I
_cod_database_code 2221104
_cod_database_fobs_code 2221104

loop_
_symmetry_equiv_pos_as_xyz
'x, y, z'
'-x, -y, -z'

loop_
_atom_site_type_symbol
_atom_site_label
_atom_site_fract_x
_atom_site_fract_y
_atom_site_fract_z
_atom_site_U_iso_or_equiv
_atom_site_adp_type
_atom_site_calc_flag
_atom_site_refinement_flags
_atom_site_occupancy
_atom_site_disorder_assembly
_atom_site_disorder_group
S S1 -0.05043(8) 0.12220(8) 0.80789(6) 0.0520(2) Uani d . 1 . .
S S2 0.44522(9) 0.39943(8) 0.38211(7) 0.0609(3) Uani d . 1 . .
O O1 0.3940(2) -0.0576(2) 0.89662(19) 0.0776(7) Uani d . 1 . .
O O2 0.2369(3) 0.7698(2) 0.43252(18) 0.0775(7) Uani d . 1 . .
C C1 0.2704(3) -0.0079(3) 0.8721(2) 0.0514(8) Uani d . 1 . .
C C2 0.2069(3) -0.0339(3) 0.7856(2) 0.0453(7) Uani d . 1 . .
C C3 0.0682(3) 0.0190(3) 0.7522(2) 0.0453(7) Uani d . 1 . .
C C4 0.0448(3) 0.1358(3) 0.9095(2) 0.0443(7) Uani d . 1 . .
C C5 0.1864(3) 0.0751(3) 0.9311(2) 0.0465(7) Uani d . 1 . .
C C6 0.2526(3) 0.0939(3) 1.0140(2) 0.0550(8) Uani d . 1 . .
H H6A 0.3469 0.0553 1.0280 0.066 Uiso calc R 1 . .
C C7 0.1827(4) 0.1672(3) 1.0750(2) 0.0562(8) Uani d . 1 . .
C C8 0.0407(4) 0.2253(3) 1.0513(2) 0.0578(8) Uani d . 1 . .
H H8A -0.0079 0.2750 1.0925 0.069 Uiso calc R 1 . .
C C9 -0.0300(3) 0.2125(3) 0.9707(2) 0.0490(8) Uani d . 1 . .
C C10 0.2553(4) 0.1865(3) 1.1643(3) 0.0711(10) Uani d . 1 . .
H H10A 0.1845 0.1996 1.2151 0.085 Uiso calc R 1 . .
H H10B 0.3237 0.1113 1.1912 0.085 Uiso calc R 1 . .
C C11 0.3296(4) 0.2955(4) 1.1394(3) 0.0839(12) Uani d . 1 . .
H H11A 0.3730 0.3049 1.1982 0.126 Uiso calc R 1 . .
H H11B 0.2622 0.3704 1.1133 0.126 Uiso calc R 1 . .
H H11C 0.4018 0.2818 1.0906 0.126 Uiso calc R 1 . .
C C12 -0.1830(3) 0.2763(3) 0.9459(2) 0.0595(9) Uani d . 1 . .
H H12A -0.1851 0.3292 0.8796 0.071 Uiso calc R 1 . .
H H12B -0.2388 0.2119 0.9443 0.071 Uiso calc R 1 . .
C C13 -0.2552(4) 0.3561(3) 1.0161(3) 0.0764(11) Uani d . 1 . .
H H13A -0.3511 0.3920 0.9940 0.115 Uiso calc R 1 . .
H H13B -0.2033 0.4223 1.0169 0.115 Uiso calc R 1 . .
H H13C -0.2569 0.3046 1.0818 0.115 Uiso calc R 1 . .
C C14 0.0149(3) -0.0109(3) 0.6691(2) 0.0561(8) Uani d . 1 . .
H H14A -0.0777 0.0243 0.6473 0.067 Uiso calc R 1 . .
C C15 0.0988(4) -0.0917(3) 0.6202(3) 0.0643(9) Uani d . 1 . .
H H15A 0.0629 -0.1115 0.5652 0.077 Uiso calc R 1 . .
C C16 0.2371(4) -0.1445(3) 0.6517(3) 0.0663(10) Uani d . 1 . .
H H16A 0.2941 -0.1992 0.6177 0.080 Uiso calc R 1 . .
C C17 0.2892(3) -0.1158(3) 0.7328(2) 0.0595(9) Uani d . 1 . .
H H17A 0.3821 -0.1517 0.7536 0.071 Uiso calc R 1 . .
C C18 0.2905(3) 0.6672(3) 0.4167(2) 0.0542(8) Uani d . 1 . .
C C19 0.2565(3) 0.5507(3) 0.4814(2) 0.0499(8) Uani d . 1 . .
C C20 0.3206(3) 0.4300(3) 0.4732(2) 0.0501(8) Uani d . 1 . .
C C21 0.4573(3) 0.5467(3) 0.3105(2) 0.0522(8) Uani d . 1 . .
C C22 0.3880(3) 0.6599(3) 0.3316(2) 0.0500(8) Uani d . 1 . .
C C23 0.2871(4) 0.3240(3) 0.5413(3) 0.0633(9) Uani d . 1 . .
C C24 0.1856(4) 0.3452(4) 0.6124(3) 0.0777(11) Uani d . 1 . .
H H24A 0.1627 0.2758 0.6574 0.093 Uiso calc R 1 . .
C C25 0.1153(4) 0.4639(4) 0.6209(3) 0.0777(11) Uani d . 1 . .
C C26 0.1542(4) 0.5643(3) 0.5557(3) 0.0664(10) Uani d . 1 . .
H H26A 0.1109 0.6450 0.5608 0.080 Uiso calc R 1 . .
C C27 0.3561(5) 0.1909(3) 0.5352(3) 0.0816(12) Uani d . 1 . .
H H27A 0.4561 0.1890 0.5187 0.098 Uiso calc R 1 . .
H H27B 0.3505 0.1354 0.5997 0.098 Uiso calc R 1 . .
C C28 0.2864(5) 0.1424(4) 0.4588(3) 0.1110(16) Uani d . 1 . .
H H28A 0.3345 0.0587 0.4574 0.166 Uiso calc R 1 . .
H H28B 0.2925 0.1964 0.3946 0.166 Uiso calc R 1 . .
H H28C 0.1881 0.1414 0.4759 0.166 Uiso calc R 1 . .
C C29 -0.0003(5) 0.4844(5) 0.6996(3) 0.1119(17) Uani d . 1 . .
H H29A -0.0737 0.5547 0.6704 0.134 Uiso calc R 1 . .
H H29B -0.0443 0.4103 0.7174 0.134 Uiso calc R 1 . .
C C30 0.0492(6) 0.5081(6) 0.7860(4) 0.149(2) Uani d . 1 . .
H H30A -0.0290 0.5206 0.8308 0.223 Uiso calc R 1 . .
H H30B 0.0915 0.5822 0.7696 0.223 Uiso calc R 1 . .
H H30C 0.1193 0.4376 0.8171 0.223 Uiso calc R 1 . .
C C31 0.4111(4) 0.7717(3) 0.2682(3) 0.0639(9) Uani d . 1 . .
H H31A 0.3668 0.8483 0.2816 0.077 Uiso calc R 1 . .
C C32 0.4975(4) 0.7706(4) 0.1867(3) 0.0789(12) Uani d . 1 . .
H H32A 0.5112 0.8460 0.1452 0.095 Uiso calc R 1 . .
C C33 0.5642(4) 0.6576(5) 0.1661(3) 0.0829(12) Uani d . 1 . .
H H33A 0.6225 0.6569 0.1105 0.099 Uiso calc R 1 . .
C C34 0.5451(4) 0.5471(4) 0.2270(3) 0.0709(10) Uani d . 1 . .
H H34A 0.5908 0.4713 0.2129 0.085 Uiso calc R 1 . .

loop_
_atom_site_aniso_label
_atom_site_aniso_U_11
_atom_site_aniso_U_22
_atom_site_aniso_U_33
_atom_site_aniso_U_12
_atom_site_aniso_U_13
_atom_site_aniso_U_23
S1 0.0420(4) 0.0550(5) 0.0615(5) -0.0026(4) -0.0015(4) -0.0228(4)
S2 0.0662(6) 0.0485(5) 0.0674(6) -0.0057(4) 0.0047(4) -0.0166(4)
O1 0.0514(14) 0.0868(18) 0.0989(19) 0.0108(13) -0.0142(13) -0.0459(15)
O2 0.106(2) 0.0464(14) 0.0747(17) 0.0024(13) 0.0078(14) -0.0170(12)
C1 0.0417(18) 0.0479(19) 0.063(2) -0.0035(15) -0.0013(15) -0.0117(16)
C2 0.0421(17) 0.0393(17) 0.053(2) -0.0049(14) 0.0026(14) -0.0094(14)
C3 0.0500(18) 0.0387(17) 0.0473(19) -0.0078(14) 0.0048(14) -0.0107(13)
C4 0.0464(17) 0.0392(17) 0.0474(19) -0.0108(14) 0.0051(14) -0.0084(13)
C5 0.0447(18) 0.0444(17) 0.0499(19) -0.0088(14) 0.0008(14) -0.0088(14)
C6 0.0531(19) 0.054(2) 0.056(2) -0.0091(16) -0.0034(16) -0.0063(16)
C7 0.062(2) 0.057(2) 0.049(2) -0.0121(17) -0.0038(16) -0.0084(16)
C8 0.068(2) 0.054(2) 0.052(2) -0.0087(17) 0.0076(17) -0.0167(16)
C9 0.0491(18) 0.0455(18) 0.051(2) -0.0063(15) 0.0024(15) -0.0105(14)
C10 0.080(3) 0.076(3) 0.058(2) -0.008(2) -0.0083(19) -0.0192(19)
C11 0.091(3) 0.085(3) 0.083(3) -0.017(2) -0.014(2) -0.031(2)
C12 0.057(2) 0.058(2) 0.062(2) -0.0022(16) 0.0087(16) -0.0204(17)
C13 0.073(2) 0.073(3) 0.078(3) 0.010(2) 0.0063(19) -0.025(2)
C14 0.055(2) 0.053(2) 0.059(2) -0.0010(16) -0.0046(16) -0.0164(16)
C15 0.074(2) 0.059(2) 0.060(2) -0.0007(19) -0.0069(18) -0.0224(18)
C16 0.074(2) 0.057(2) 0.065(2) 0.0071(19) 0.0036(19) -0.0253(18)
C17 0.054(2) 0.056(2) 0.063(2) 0.0049(16) -0.0005(16) -0.0121(17)
C18 0.059(2) 0.050(2) 0.054(2) -0.0042(17) -0.0154(16) -0.0142(16)
C19 0.059(2) 0.051(2) 0.0440(19) -0.0134(16) -0.0034(15) -0.0153(15)
C20 0.0575(19) 0.0508(19) 0.0447(19) -0.0147(16) -0.0066(14) -0.0108(15)
C21 0.0472(18) 0.061(2) 0.049(2) -0.0108(16) -0.0042(15) -0.0114(15)
C22 0.0477(18) 0.052(2) 0.050(2) -0.0111(15) -0.0106(15) -0.0061(15)
C23 0.081(2) 0.058(2) 0.056(2) -0.0234(19) -0.0054(18) -0.0120(17)
C24 0.109(3) 0.076(3) 0.058(2) -0.047(2) 0.007(2) -0.010(2)
C25 0.098(3) 0.087(3) 0.064(3) -0.044(3) 0.016(2) -0.029(2)
C26 0.072(2) 0.070(2) 0.066(2) -0.0183(19) 0.0078(19) -0.031(2)
C27 0.117(3) 0.057(2) 0.072(3) -0.028(2) -0.004(2) -0.0056(19)
C28 0.159(5) 0.072(3) 0.113(4) -0.045(3) -0.016(3) -0.021(3)
C29 0.126(4) 0.162(5) 0.076(3) -0.079(4) 0.037(3) -0.047(3)
C30 0.117(4) 0.236(7) 0.140(5) -0.067(4) 0.053(4) -0.120(5)
C31 0.059(2) 0.055(2) 0.072(3) -0.0135(17) -0.0111(18) 0.0026(18)
C32 0.063(2) 0.082(3) 0.079(3) -0.024(2) -0.005(2) 0.017(2)
C33 0.062(2) 0.112(4) 0.065(3) -0.017(2) 0.0095(19) 0.001(2)
C34 0.062(2) 0.081(3) 0.068(3) -0.011(2) 0.0078(19) -0.015(2)

loop_
_atom_type_symbol
_atom_type_description
_atom_type_scat_dispersion_real
_atom_type_scat_dispersion_imag
_atom_type_scat_source
C C 0.0033 0.0016 'International Tables Vol C Tables 4.2.6.8 and 6.1.1.4'
H H 0.0000 0.0000 'International Tables Vol C Tables 4.2.6.8 and 6.1.1.4'
O O 0.0106 0.0060 'International Tables Vol C Tables 4.2.6.8 and 6.1.1.4'
S S 0.1246 0.1234 'International Tables Vol C Tables 4.2.6.8 and 6.1.1.4'

loop_
_geom_angle_atom_site_label_1
_geom_angle_atom_site_label_2
_geom_angle_atom_site_label_3
_geom_angle_site_symmetry_1
_geom_angle_site_symmetry_3
_geom_angle
_geom_angle_publ_flag
O1 C1 C2 . . 119.9(3) ?
O1 C1 C5 . . 119.7(3) ?
C2 C1 C5 . . 120.4(3) ?
C3 C2 C17 . . 117.7(3) ?
C3 C2 C1 . . 123.7(3) ?
C17 C2 C1 . . 118.7(3) ?
C2 C3 C14 . . 120.3(3) ?
C2 C3 S1 . . 124.5(2) ?
C14 C3 S1 . . 115.1(2) ?
C5 C4 C9 . . 120.8(3) ?
C5 C4 S1 . . 123.5(2) ?
C9 C4 S1 . . 115.7(2) ?
C6 C5 C4 . . 118.6(3) ?
C6 C5 C1 . . 117.5(3) ?
C4 C5 C1 . . 124.0(3) ?
C7 C6 C5 . . 122.1(3) ?
C7 C6 H6A . . 119.0 ?
C5 C6 H6A . . 119.0 ?
C6 C7 C8 . . 117.6(3) ?
C6 C7 C10 . . 121.6(3) ?
C8 C7 C10 . . 120.8(3) ?
C9 C8 C7 . . 123.4(3) ?
C9 C8 H8A . . 118.3 ?
C7 C8 H8A . . 118.3 ?
C8 C9 C4 . . 117.6(3) ?
C8 C9 C12 . . 122.8(3) ?
C4 C9 C12 . . 119.7(3) ?
C11 C10 C7 . . 112.3(3) ?
C11 C10 H10A . . 109.1 ?
C7 C10 H10A . . 109.1 ?
C11 C10 H10B . . 109.1 ?
C7 C10 H10B . . 109.1 ?
H10A C10 H10B . . 107.9 ?
C10 C11 H11A . . 109.5 ?
C10 C11 H11B . . 109.5 ?
H11A C11 H11B . . 109.5 ?
C10 C11 H11C . . 109.5 ?
H11A C11 H11C . . 109.5 ?
H11B C11 H11C . . 109.5 ?
C13 C12 C9 . . 116.0(3) ?
C13 C12 H12A . . 108.3 ?
C9 C12 H12A . . 108.3 ?
C13 C12 H12B . . 108.3 ?
C9 C12 H12B . . 108.3 ?
H12A C12 H12B . . 107.4 ?
C12 C13 H13A . . 109.5 ?
C12 C13 H13B . . 109.5 ?
H13A C13 H13B . . 109.5 ?
C12 C13 H13C . . 109.5 ?
H13A C13 H13C . . 109.5 ?
H13B C13 H13C . . 109.5 ?
C15 C14 C3 . . 119.9(3) ?
C15 C14 H14A . . 120.0 ?
C3 C14 H14A . . 120.0 ?
C14 C15 C16 . . 120.6(3) ?
C14 C15 H15A . . 119.7 ?
C16 C15 H15A . . 119.7 ?
C17 C16 C15 . . 119.5(3) ?
C17 C16 H16A . . 120.2 ?
C15 C16 H16A . . 120.2 ?
C16 C17 C2 . . 121.9(3) ?
C16 C17 H17A . . 119.1 ?
C2 C17 H17A . . 119.1 ?
O2 C18 C22 . . 119.5(3) ?
O2 C18 C19 . . 120.3(3) ?
C22 C18 C19 . . 120.1(3) ?
C20 C19 C26 . . 118.7(3) ?
C20 C19 C18 . . 124.0(3) ?
C26 C19 C18 . . 117.3(3) ?
C19 C20 C23 . . 120.3(3) ?
C19 C20 S2 . . 123.5(2) ?
C23 C20 S2 . . 116.2(2) ?
C22 C21 C34 . . 119.9(3) ?
C22 C21 S2 . . 124.6(2) ?
C34 C21 S2 . . 115.5(3) ?
C21 C22 C31 . . 118.1(3) ?
C21 C22 C18 . . 123.1(3) ?
C31 C22 C18 . . 118.8(3) ?
C24 C23 C20 . . 117.5(3) ?
C24 C23 C27 . . 120.7(3) ?
C20 C23 C27 . . 121.8(3) ?
C23 C24 C25 . . 124.0(4) ?
C23 C24 H24A . . 118.0 ?
C25 C24 H24A . . 118.0 ?
C26 C25 C24 . . 116.7(4) ?
C26 C25 C29 . . 120.5(4) ?
C24 C25 C29 . . 122.8(4) ?
C25 C26 C19 . . 122.8(3) ?
C25 C26 H26A . . 118.6 ?
C19 C26 H26A . . 118.6 ?
C28 C27 C23 . . 112.8(3) ?
C28 C27 H27A . . 109.0 ?
C23 C27 H27A . . 109.0 ?
C28 C27 H27B . . 109.0 ?
C23 C27 H27B . . 109.0 ?
H27A C27 H27B . . 107.8 ?
C27 C28 H28A . . 109.5 ?
C27 C28 H28B . . 109.5 ?
H28A C28 H28B . . 109.5 ?
C27 C28 H28C . . 109.5 ?
H28A C28 H28C . . 109.5 ?
H28B C28 H28C . . 109.5 ?
C30 C29 C25 . . 114.5(4) ?
C30 C29 H29A . . 108.6 ?
C25 C29 H29A . . 108.6 ?
C30 C29 H29B . . 108.6 ?
C25 C29 H29B . . 108.6 ?
H29A C29 H29B . . 107.6 ?
C29 C30 H30A . . 109.5 ?
C29 C30 H30B . . 109.5 ?
H30A C30 H30B . . 109.5 ?
C29 C30 H30C . . 109.5 ?
H30A C30 H30C . . 109.5 ?
H30B C30 H30C . . 109.5 ?
C32 C31 C22 . . 121.3(4) ?
C32 C31 H31A . . 119.3 ?
C22 C31 H31A . . 119.3 ?
C31 C32 C33 . . 119.9(4) ?
C31 C32 H32A . . 120.0 ?
C33 C32 H32A . . 120.0 ?
C34 C33 C32 . . 120.2(4) ?
C34 C33 H33A . . 119.9 ?
C32 C33 H33A . . 119.9 ?
C33 C34 C21 . . 120.6(4) ?
C33 C34 H34A . . 119.7 ?
C21 C34 H34A . . 119.7 ?
C3 S1 C4 . . 103.87(14) ?
C21 S2 C20 . . 104.32(15) ?

loop_
_geom_bond_atom_site_label_1
_geom_bond_atom_site_label_2
_geom_bond_site_symmetry_2
_geom_bond_distance
_geom_bond_publ_flag
C1 O1 . 1.232(3) ?
C1 C2 . 1.467(4) ?
C1 C5 . 1.470(4) ?
C2 C3 . 1.396(4) ?
C2 C17 . 1.398(4) ?
C3 C14 . 1.402(4) ?
C3 S1 . 1.739(3) ?
C4 C5 . 1.405(4) ?
C4 C9 . 1.411(4) ?
C4 S1 . 1.750(3) ?
C5 C6 . 1.400(4) ?
C6 C7 . 1.368(4) ?
C6 H6A . 0.9300 ?
C7 C8 . 1.407(4) ?
C7 C10 . 1.511(4) ?
C8 C9 . 1.371(4) ?
C8 H8A . 0.9300 ?
C9 C12 . 1.516(4) ?
C10 C11 . 1.480(5) ?
C10 H10A . 0.9700 ?
C10 H10B . 0.9700 ?
C11 H11A . 0.9600 ?
C11 H11B . 0.9600 ?
C11 H11C . 0.9600 ?
C12 C13 . 1.516(4) ?
C12 H12A . 0.9700 ?
C12 H12B . 0.9700 ?
C13 H13A . 0.9600 ?
C13 H13B . 0.9600 ?
C13 H13C . 0.9600 ?
C14 C15 . 1.363(4) ?
C14 H14A . 0.9300 ?
C15 C16 . 1.386(5) ?
C15 H15A . 0.9300 ?
C16 C17 . 1.366(4) ?
C16 H16A . 0.9300 ?
C17 H17A . 0.9300 ?
C18 O2 . 1.220(3) ?
C18 C22 . 1.477(4) ?
C18 C19 . 1.479(4) ?
C19 C20 . 1.392(4) ?
C19 C26 . 1.401(4) ?
C20 C23 . 1.411(4) ?
C20 S2 . 1.741(3) ?
C21 C22 . 1.392(4) ?
C21 C34 . 1.398(4) ?
C21 S2 . 1.732(3) ?
C22 C31 . 1.398(4) ?
C23 C24 . 1.379(5) ?
C23 C27 . 1.520(5) ?
C24 C25 . 1.390(5) ?
C24 H24A . 0.9300 ?
C25 C26 . 1.367(5) ?
C25 C29 . 1.540(5) ?
C26 H26A . 0.9300 ?
C27 C28 . 1.510(5) ?
C27 H27A . 0.9700 ?
C27 H27B . 0.9700 ?
C28 H28A . 0.9600 ?
C28 H28B . 0.9600 ?
C28 H28C . 0.9600 ?
C29 C30 . 1.395(6) ?
C29 H29A . 0.9700 ?
C29 H29B . 0.9700 ?
C30 H30A . 0.9600 ?
C30 H30B . 0.9600 ?
C30 H30C . 0.9600 ?
C31 C32 . 1.370(5) ?
C31 H31A . 0.9300 ?
C32 C33 . 1.379(5) ?
C32 H32A . 0.9300 ?
C33 C34 . 1.362(5) ?
C33 H33A . 0.9300 ?
C34 H34A . 0.9300 ?

loop_
_geom_hbond_atom_site_label_D
_geom_hbond_atom_site_label_H
_geom_hbond_atom_site_label_A
_geom_hbond_site_symmetry_A
_geom_hbond_distance_DH
_geom_hbond_distance_HA
_geom_hbond_distance_DA
_geom_hbond_angle_DHA
_geom_hbond_publ_flag
C14 H14A O2 2_566 0.93 2.54 3.334(3) 143 yes
C32 H32A O1 2_666 0.93 2.61 3.466(3) 154 yes

loop_
_geom_torsion_atom_site_label_1
_geom_torsion_atom_site_label_2
_geom_torsion_atom_site_label_3
_geom_torsion_atom_site_label_4
_geom_torsion_site_symmetry_1
_geom_torsion_site_symmetry_2
_geom_torsion_site_symmetry_3
_geom_torsion_site_symmetry_4
_geom_torsion
_geom_torsion_publ_flag
O1 C1 C2 C3 . . . . -179.5(3) ?
C5 C1 C2 C3 . . . . 1.8(4) ?
O1 C1 C2 C17 . . . . 0.2(5) ?
C5 C1 C2 C17 . . . . -178.5(3) ?
C17 C2 C3 C14 . . . . 0.5(4) ?
C1 C2 C3 C14 . . . . -179.7(3) ?
C17 C2 C3 S1 . . . . 179.8(2) ?
C1 C2 C3 S1 . . . . -0.5(4) ?
C9 C4 C5 C6 . . . . -1.0(4) ?
S1 C4 C5 C6 . . . . 179.4(2) ?
C9 C4 C5 C1 . . . . 178.8(3) ?
S1 C4 C5 C1 . . . . -0.8(4) ?
O1 C1 C5 C6 . . . . -0.1(4) ?
C2 C1 C5 C6 . . . . 178.7(3) ?
O1 C1 C5 C4 . . . . -179.8(3) ?
C2 C1 C5 C4 . . . . -1.1(4) ?
C4 C5 C6 C7 . . . . 1.2(5) ?
C1 C5 C6 C7 . . . . -178.6(3) ?
C5 C6 C7 C8 . . . . -0.6(5) ?
C5 C6 C7 C10 . . . . 179.9(3) ?
C6 C7 C8 C9 . . . . -0.3(5) ?
C10 C7 C8 C9 . . . . 179.1(3) ?
C7 C8 C9 C4 . . . . 0.5(5) ?
C7 C8 C9 C12 . . . . -179.7(3) ?
C5 C4 C9 C8 . . . . 0.1(4) ?
S1 C4 C9 C8 . . . . 179.8(2) ?
C5 C4 C9 C12 . . . . -179.7(3) ?
S1 C4 C9 C12 . . . . 0.0(4) ?
C6 C7 C10 C11 . . . . 89.0(4) ?
C8 C7 C10 C11 . . . . -90.4(4) ?
C8 C9 C12 C13 . . . . -0.1(5) ?
C4 C9 C12 C13 . . . . 179.7(3) ?
C2 C3 C14 C15 . . . . -0.2(5) ?
S1 C3 C14 C15 . . . . -179.6(3) ?
C3 C14 C15 C16 . . . . -0.2(5) ?
C14 C15 C16 C17 . . . . 0.4(5) ?
C15 C16 C17 C2 . . . . -0.1(5) ?
C3 C2 C17 C16 . . . . -0.3(5) ?
C1 C2 C17 C16 . . . . 179.9(3) ?
O2 C18 C19 C20 . . . . -175.1(3) ?
C22 C18 C19 C20 . . . . 5.9(4) ?
O2 C18 C19 C26 . . . . 4.3(4) ?
C22 C18 C19 C26 . . . . -174.8(3) ?
C26 C19 C20 C23 . . . . -2.6(4) ?
C18 C19 C20 C23 . . . . 176.7(3) ?
C26 C19 C20 S2 . . . . 178.0(2) ?
C18 C19 C20 S2 . . . . -2.6(4) ?
C34 C21 C22 C31 . . . . -1.0(4) ?
S2 C21 C22 C31 . . . . 178.3(2) ?
C34 C21 C22 C18 . . . . 178.2(3) ?
S2 C21 C22 C18 . . . . -2.4(4) ?
O2 C18 C22 C21 . . . . 177.7(3) ?
C19 C18 C22 C21 . . . . -3.3(4) ?
O2 C18 C22 C31 . . . . -3.0(4) ?
C19 C18 C22 C31 . . . . 176.0(3) ?
C19 C20 C23 C24 . . . . 2.5(5) ?
S2 C20 C23 C24 . . . . -178.1(3) ?
C19 C20 C23 C27 . . . . -179.4(3) ?
S2 C20 C23 C27 . . . . -0.1(4) ?
C20 C23 C24 C25 . . . . -0.2(6) ?
C27 C23 C24 C25 . . . . -178.3(4) ?
C23 C24 C25 C26 . . . . -1.9(6) ?
C23 C24 C25 C29 . . . . 178.5(4) ?
C24 C25 C26 C19 . . . . 1.8(6) ?
C29 C25 C26 C19 . . . . -178.6(3) ?
C20 C19 C26 C25 . . . . 0.4(5) ?
C18 C19 C26 C25 . . . . -179.0(3) ?
C24 C23 C27 C28 . . . . 96.8(4) ?
C20 C23 C27 C28 . . . . -81.2(4) ?
C26 C25 C29 C30 . . . . -84.2(6) ?
C24 C25 C29 C30 . . . . 95.4(6) ?
C21 C22 C31 C32 . . . . 0.9(5) ?
C18 C22 C31 C32 . . . . -178.3(3) ?
C22 C31 C32 C33 . . . . -0.3(5) ?
C31 C32 C33 C34 . . . . -0.4(6) ?
C32 C33 C34 C21 . . . . 0.3(6) ?
C22 C21 C34 C33 . . . . 0.4(5) ?
S2 C21 C34 C33 . . . . -179.0(3) ?
C2 C3 S1 C4 . . . . -1.2(3) ?
C14 C3 S1 C4 . . . . 178.2(2) ?
C5 C4 S1 C3 . . . . 1.8(3) ?
C9 C4 S1 C3 . . . . -177.9(2) ?
C22 C21 S2 C20 . . . . 4.8(3) ?
C34 C21 S2 C20 . . . . -175.8(2) ?
C19 C20 S2 C21 . . . . -2.3(3) ?
C23 C20 S2 C21 . . . . 178.3(2) ?
